data_4305905
loop_
_publ_author_name
'Olga A. Gerasko'
'Ekaterina A. Mainicheva'
'Marina I. Naumova'
'Marco Neumaier'
'Manfred M. Kappes'
'Sergey Lebedkin'
'Dieter Fenske'
'Vladimir P. Fedin'

_publ_contact_author_address
;Nikolaev Institute of Inorganic Chemistry,
SB Russian Academy of Sciences,
Akad. Lavrentiev prospekt 3,
Novosibirsk 90,
630090 Russia
;
_publ_contact_author_email cluster@che.nsk.su
_publ_contact_author_fax 7(383)3309489
_publ_contact_author_name 'Prof. Vladimir P. Fedin'
_publ_contact_author_phone 7(383)3309490
_publ_section_title
;
Sandwich-Type Tetranuclear Lanthanide Complexes with Cucurbit[6]uril: From
Molecular Compounds to Coordination Polymers
;
_journal_name_full 'Inorganic Chemistry'
_journal_page_first 8869
_journal_page_last 8880
_journal_paper_doi 10.1021/ic8008317
_journal_volume 47
_journal_year 2008
_chemical_formula_sum 'C90 H157 Br6 Ho4 N51 O68'
_chemical_formula_weight 4180.85
_space_group_IT_number 122
_symmetry_cell_setting tetragonal
_symmetry_Int_Tables_number 122
_symmetry_space_group_name_Hall 'I -4 2bw'
_symmetry_space_group_name_H-M 'I -4 2 d'
_atom_sites_solution_hydrogens geom
_atom_sites_solution_primary direct
_atom_sites_solution_secondary difmap
_audit_creation_method SHELXL-97
_cell_angle_alpha 90.00
_cell_angle_beta 90.00
_cell_angle_gamma 90.00
_cell_formula_units_Z 8
_cell_length_a 45.701(7)
_cell_length_b 45.701(7)
_cell_length_c 14.309(3)
_cell_measurement_reflns_used 5340
_cell_measurement_temperature 150(2)
_cell_measurement_theta_max 49.21
_cell_measurement_theta_min 3.41
_cell_volume 29886(9)
_computing_cell_refinement 'stoe x-area'
_computing_data_collection 'stoe x-area'
_computing_data_reduction 'stoe x-area'
_computing_molecular_graphics 'SHELXTL (Bruker, 2004)'
_computing_publication_material 'SHELXTL (Bruker, 2004)'
_computing_structure_refinement 'SHELXTL (Bruker, 2004)'
_computing_structure_solution 'SHELXTL (Bruker, 2004)'
_diffrn_ambient_temperature 150(2)
_diffrn_detector_area_resol_mean 6.67
_diffrn_measured_fraction_theta_full 1.000
_diffrn_measured_fraction_theta_max 1.000
_diffrn_measurement_device_type 'STOE IPDS II'
_diffrn_measurement_method rotation
_diffrn_radiation_monochromator graphite
_diffrn_radiation_probe x-ray
_diffrn_radiation_type MoK\a
_diffrn_radiation_wavelength 0.71073
_diffrn_reflns_av_R_equivalents 0.0253
_diffrn_reflns_av_sigmaI/netI 0.0547
_diffrn_reflns_limit_h_max 55
_diffrn_reflns_limit_h_min -55
_diffrn_reflns_limit_k_max 55
_diffrn_reflns_limit_k_min -55
_diffrn_reflns_limit_l_max 17
_diffrn_reflns_limit_l_min -15
_diffrn_reflns_number 79471
_diffrn_reflns_theta_full 25.00
_diffrn_reflns_theta_max 25.68
_diffrn_reflns_theta_min 1.26
_diffrn_source 'fine-focus sealed tube'
_diffrn_standards_decay_% 0
_diffrn_standards_number 0
_exptl_absorpt_coefficient_mu 3.810
_exptl_absorpt_correction_T_max 0.4493
_exptl_absorpt_correction_T_min 0.2975
_exptl_absorpt_correction_type multi-scan
_exptl_absorpt_process_details 'Bruker SADABS'
_exptl_crystal_colour colorless
_exptl_crystal_density_diffrn 1.858
_exptl_crystal_density_method 'not measured'
_exptl_crystal_description prism
_exptl_crystal_F_000 16608
_exptl_crystal_size_max 0.42
_exptl_crystal_size_mid 0.38
_exptl_crystal_size_min 0.25
_refine_diff_density_max 0.895
_refine_diff_density_min -1.347
_refine_diff_density_rms 0.173
_refine_ls_abs_structure_details 'Flack H D (1983), Acta Cryst. A39, 876-881'
_refine_ls_abs_structure_Flack 0.26(2)
_refine_ls_extinction_method none
_refine_ls_goodness_of_fit_ref 1.069
_refine_ls_hydrogen_treatment constr
_refine_ls_matrix_type full
_refine_ls_number_parameters 1000
_refine_ls_number_reflns 7610
_refine_ls_number_restraints 12
_refine_ls_restrained_S_all 1.068
_refine_ls_R_factor_all 0.0710
_refine_ls_R_factor_gt 0.0567
_refine_ls_shift/su_max 0.001
_refine_ls_shift/su_mean 0.000
_refine_ls_structure_factor_coef Fsqd
_refine_ls_weighting_details 'calc w=1/[\s^2^(Fo^2^)+(0.0755P)^2^+309.7849P] where P=(Fo^2^+2Fc^2^)/3'
_refine_ls_weighting_scheme calc
_refine_ls_wR_factor_gt 0.1348
_refine_ls_wR_factor_ref 0.1400
_reflns_number_gt 6001
_reflns_number_total 7610
_reflns_threshold_expression >2\s(I)
_cod_data_source_file ic8008317_si_002_4.cif
_cod_data_source_block 4
_cod_original_cell_volume 29885(9)
_cod_database_code 4305905

loop_
_symmetry_equiv_pos_as_xyz
'x, y, z'
'y, -x, -z'
'-x, -y, z'
'-y, x, -z'
'x, -y+1/2, -z+1/4'
'-x, y+1/2, -z+1/4'
'-y, -x+1/2, z+1/4'
'y, x+1/2, z+1/4'
'x+1/2, y+1/2, z+1/2'
'y+1/2, -x+1/2, -z+1/2'
'-x+1/2, -y+1/2, z+1/2'
'-y+1/2, x+1/2, -z+1/2'
'x+1/2, -y+1, -z+3/4'
'-x+1/2, y+1, -z+3/4'
'-y+1/2, -x+1, z+3/4'
'y+1/2, x+1, z+3/4'

loop_
_atom_site_label
_atom_site_type_symbol
_atom_site_fract_x
_atom_site_fract_y
_atom_site_fract_z
_atom_site_U_iso_or_equiv
_atom_site_adp_type
_atom_site_occupancy
_atom_site_symmetry_multiplicity
_atom_site_calc_flag
_atom_site_refinement_flags
_atom_site_disorder_assembly
_atom_site_disorder_group
Ho1 Ho 0.365773(14) 0.721884(15) 0.03886(5) 0.01859(15) Uani 1 1 d . . .
Ho2 Ho 0.425331(14) 0.720909(15) 0.21926(5) 0.01871(15) Uani 1 1 d . . .
Br1 Br 0.20305(4) 0.63063(6) 0.12877(15) 0.0505(5) Uani 1 1 d . . .
Br2 Br 0.39014(6) 0.69171(5) -0.36740(16) 0.0565(6) Uani 1 1 d . . .
Br3 Br 0.2500 0.68914(7) 0.3750 0.0524(7) Uani 1 2 d S . .
Br4 Br 0.2500 0.57090(10) 0.3750 0.0744(11) Uani 1 2 d S . .
O11 O 0.3864(2) 0.6966(2) -0.0884(7) 0.023(2) Uani 1 1 d . . .
O12 O 0.3813(3) 0.5620(2) -0.1049(8) 0.034(3) Uani 1 1 d . . .
O21 O 0.3218(2) 0.6970(2) 0.0107(9) 0.030(3) Uani 1 1 d . . .
O22 O 0.3150(3) 0.5622(3) -0.0056(9) 0.036(3) Uani 1 1 d . . .
O31 O 0.3250(3) 0.6979(3) 0.2381(11) 0.046(4) Uani 1 1 d . . .
O32 O 0.3247(3) 0.5633(3) 0.2422(9) 0.043(3) Uani 1 1 d . . .
O41 O 0.4000(2) 0.6944(3) 0.3524(8) 0.030(3) Uani 1 1 d . . .
O42 O 0.3954(3) 0.5617(3) 0.3792(10) 0.044(3) Uani 1 1 d . . .
O51 O 0.4633(2) 0.6899(3) 0.2624(8) 0.032(3) Uani 1 1 d . . .
O52 O 0.4642(3) 0.5560(3) 0.2846(10) 0.038(3) Uani 1 1 d . . .
O61 O 0.4622(2) 0.6934(2) 0.0399(10) 0.033(3) Uani 1 1 d . . .
O62 O 0.4526(3) 0.5581(2) 0.0326(11) 0.046(3) Uani 1 1 d . . .
N11 N 0.4113(3) 0.6554(3) -0.1426(10) 0.027(3) Uani 1 1 d . . .
N12 N 0.4094(3) 0.6020(3) -0.1472(12) 0.032(4) Uani 1 1 d . . .
N13 N 0.3635(3) 0.6573(3) -0.1630(10) 0.028(3) Uani 1 1 d . . .
N14 N 0.3611(3) 0.6044(3) -0.1622(11) 0.029(3) Uani 1 1 d . . .
N21 N 0.3170(3) 0.6579(3) -0.0860(11) 0.028(3) Uani 1 1 d . . .
N22 N 0.3142(3) 0.6046(3) -0.0935(11) 0.031(3) Uani 1 1 d . . .
N23 N 0.2913(3) 0.6585(3) 0.0428(10) 0.025(3) Uani 1 1 d . . .
N24 N 0.2901(3) 0.6042(3) 0.0410(9) 0.025(3) Uani 1 1 d . . .
N31 N 0.2965(4) 0.6591(4) 0.2126(12) 0.041(4) Uani 1 1 d . . .
N32 N 0.2974(4) 0.6052(3) 0.2074(9) 0.034(4) Uani 1 1 d . . .
N33 N 0.3264(3) 0.6574(3) 0.3322(12) 0.039(4) Uani 1 1 d . . .
N34 N 0.3243(3) 0.6046(3) 0.3389(11) 0.035(4) Uani 1 1 d . . .
N41 N 0.3729(4) 0.6572(3) 0.4123(11) 0.036(4) Uani 1 1 d . . .
N42 N 0.3700(4) 0.6032(3) 0.4192(12) 0.041(4) Uani 1 1 d . . .
N43 N 0.4205(3) 0.6548(3) 0.4357(10) 0.031(3) Uani 1 1 d . . .
N44 N 0.4193(3) 0.6020(3) 0.4365(9) 0.028(3) Uani 1 1 d . . .
N51 N 0.4676(4) 0.6508(3) 0.3628(9) 0.031(3) Uani 1 1 d . . .
N52 N 0.4673(3) 0.5978(3) 0.3708(13) 0.039(4) Uani 1 1 d . . .
N53 N 0.4916(3) 0.6501(3) 0.2332(11) 0.030(3) Uani 1 1 d . . .
N54 N 0.4900(3) 0.5975(3) 0.2336(11) 0.037(4) Uani 1 1 d . . .
N61 N 0.4881(3) 0.6506(3) 0.0654(9) 0.027(3) Uani 1 1 d . . .
N62 N 0.4826(3) 0.5971(3) 0.0693(10) 0.029(3) Uani 1 1 d . . .
N63 N 0.4561(3) 0.6523(3) -0.0532(10) 0.028(3) Uani 1 1 d . . .
N64 N 0.4552(3) 0.5985(3) -0.0617(12) 0.035(4) Uani 1 1 d . . .
C11 C 0.3872(3) 0.6719(3) -0.1248(10) 0.019(3) Uani 1 1 d . . .
C12 C 0.3842(4) 0.5868(4) -0.1350(13) 0.035(4) Uani 1 1 d . . .
C13 C 0.4057(5) 0.6294(4) -0.1989(15) 0.046(5) Uani 1 1 d . . .
H13 H 0.4168 0.6296 -0.2593 0.056 Uiso 1 1 calc R . .
C14 C 0.3714(4) 0.6304(3) -0.2137(14) 0.034(4) Uani 1 1 d . . .
H14 H 0.3654 0.6305 -0.2809 0.041 Uiso 1 1 calc R . .
C15 C 0.3337(5) 0.6690(4) -0.1653(12) 0.043(5) Uani 1 1 d . . .
H15A H 0.3343 0.6906 -0.1630 0.052 Uiso 1 1 calc R . .
H15B H 0.3241 0.6631 -0.2243 0.052 Uiso 1 1 calc R . .
C16 C 0.3318(4) 0.5939(4) -0.1676(15) 0.036(4) Uani 1 1 d . . .
H16A H 0.3231 0.6000 -0.2279 0.044 Uiso 1 1 calc R . .
H16B H 0.3320 0.5723 -0.1658 0.044 Uiso 1 1 calc R . .
C21 C 0.3114(3) 0.6736(4) -0.0076(11) 0.028(4) Uani 1 1 d . . .
C22 C 0.3070(4) 0.5891(3) -0.0164(13) 0.032(4) Uani 1 1 d . . .
C23 C 0.2983(4) 0.6324(3) -0.0947(13) 0.031(4) Uani 1 1 d . . .
H23 H 0.2851 0.6339 -0.1502 0.037 Uiso 1 1 calc R . .
C24 C 0.2809(4) 0.6318(3) -0.0029(12) 0.030(4) Uani 1 1 d . . .
H24 H 0.2593 0.6324 -0.0143 0.036 Uiso 1 1 calc R . .
C25 C 0.2794(4) 0.6692(3) 0.1319(12) 0.032(4) Uani 1 1 d . . .
H25A H 0.2791 0.6909 0.1312 0.038 Uiso 1 1 calc R . .
H25B H 0.2589 0.6623 0.1386 0.038 Uiso 1 1 calc R . .
C26 C 0.2795(4) 0.5944(4) 0.1272(14) 0.039(4) Uani 1 1 d . . .
H26A H 0.2795 0.5728 0.1278 0.047 Uiso 1 1 calc R . .
H26B H 0.2591 0.6012 0.1350 0.047 Uiso 1 1 calc R . .
C31 C 0.3162(4) 0.6734(3) 0.2630(11) 0.024(3) Uani 1 1 d . . .
C32 C 0.3148(4) 0.5891(5) 0.2625(16) 0.047(5) Uani 1 1 d . . .
C33 C 0.2882(4) 0.6316(3) 0.2577(10) 0.023(3) Uani 1 1 d . . .
H33 H 0.2668 0.6311 0.2722 0.027 Uiso 1 1 calc R . .
C34 C 0.3072(4) 0.6318(4) 0.3502(14) 0.036(4) Uani 1 1 d . . .
H34 H 0.2956 0.6330 0.4094 0.044 Uiso 1 1 calc R . .
C35 C 0.3443(4) 0.6700(3) 0.4044(12) 0.025(4) Uani 1 1 d . . .
H35A H 0.3465 0.6912 0.3919 0.029 Uiso 1 1 calc R . .
H35B H 0.3340 0.6679 0.4650 0.029 Uiso 1 1 calc R . .
C36 C 0.3422(4) 0.5914(4) 0.4159(12) 0.036(4) Uani 1 1 d . . .
H36A H 0.3323 0.5947 0.4765 0.043 Uiso 1 1 calc R . .
H36B H 0.3437 0.5700 0.4061 0.043 Uiso 1 1 calc R . .
C41 C 0.3978(4) 0.6713(3) 0.3967(12) 0.026(4) Uani 1 1 d . . .
C42 C 0.3967(4) 0.5864(5) 0.4107(13) 0.038(4) Uani 1 1 d . . .
C43 C 0.3770(4) 0.6300(4) 0.4688(12) 0.033(4) Uani 1 1 d . . .
H43 H 0.3664 0.6312 0.5298 0.039 Uiso 1 1 calc R . .
C44 C 0.4110(4) 0.6299(3) 0.4829(10) 0.027(3) Uani 1 1 d . . .
H44 H 0.4166 0.6301 0.5505 0.032 Uiso 1 1 calc R . .
C45 C 0.4496(5) 0.6642(5) 0.4436(14) 0.047(5) Uani 1 1 d . . .
H45A H 0.4578 0.6578 0.5043 0.057 Uiso 1 1 calc R . .
H45B H 0.4505 0.6858 0.4406 0.057 Uiso 1 1 calc R . .
C46 C 0.4479(4) 0.5890(4) 0.4480(12) 0.037(4) Uani 1 1 d . . .
H46A H 0.4460 0.5674 0.4491 0.044 Uiso 1 1 calc R . .
H46B H 0.4565 0.5953 0.5083 0.044 Uiso 1 1 calc R . .
C51 C 0.4734(4) 0.6655(3) 0.2849(15) 0.035(4) Uani 1 1 d . . .
C52 C 0.4729(4) 0.5808(4) 0.2974(14) 0.034(4) Uani 1 1 d . . .
C53 C 0.4859(4) 0.6248(4) 0.3743(17) 0.045(5) Uani 1 1 d . . .
H53 H 0.4997 0.6257 0.4286 0.054 Uiso 1 1 calc R . .
C54 C 0.5010(3) 0.6223(3) 0.2774(13) 0.029(4) Uani 1 1 d . . .
H54 H 0.5228 0.6213 0.2837 0.035 Uiso 1 1 calc R . .
C55 C 0.5049(3) 0.6611(3) 0.1405(11) 0.022(3) Uani 1 1 d . . .
H55A H 0.5051 0.6828 0.1398 0.027 Uiso 1 1 calc R . .
H55B H 0.5253 0.6541 0.1346 0.027 Uiso 1 1 calc R . .
C56 C 0.4979(4) 0.5864(4) 0.1483(14) 0.041(5) Uani 1 1 d . . .
H56A H 0.4955 0.5649 0.1503 0.050 Uiso 1 1 calc R . .
H56B H 0.5190 0.5904 0.1390 0.050 Uiso 1 1 calc R . .
C61 C 0.4677(4) 0.6681(4) 0.0198(12) 0.027(4) Uani 1 1 d . . .
C62 C 0.4626(4) 0.5834(4) 0.0152(14) 0.033(4) Uani 1 1 d . . .
C63 C 0.4924(4) 0.6248(4) 0.0156(11) 0.027(4) Uani 1 1 d . . .
H63 H 0.5133 0.6230 -0.0040 0.033 Uiso 1 1 calc R . .
C64 C 0.4727(4) 0.6253(4) -0.0687(14) 0.038(4) Uani 1 1 d . . .
H64 H 0.4841 0.6260 -0.1283 0.046 Uiso 1 1 calc R . .
C65 C 0.4416(3) 0.6663(3) -0.1307(12) 0.022(3) Uani 1 1 d . . .
H65A H 0.4529 0.6626 -0.1886 0.026 Uiso 1 1 calc R . .
H65B H 0.4412 0.6877 -0.1200 0.026 Uiso 1 1 calc R . .
C66 C 0.4384(3) 0.5880(3) -0.1373(14) 0.031(4) Uani 1 1 d . . .
H66A H 0.4355 0.5667 -0.1294 0.037 Uiso 1 1 calc R . .
H66B H 0.4495 0.5910 -0.1958 0.037 Uiso 1 1 calc R . .
O11M O 0.3760(2) 0.7290(2) 0.1975(8) 0.026(2) Uani 1 1 d . . .
H11M H 0.3635 0.7166 0.2391 0.031 Uiso 1 1 calc R . .
O12M O 0.3249(3) 0.7500 0.1250 0.034(4) Uani 1 2 d S . .
H12M H 0.3041 0.7500 0.1250 0.041 Uiso 1 2 calc SR . .
O13M O 0.3484(3) 0.7437(2) -0.1007(9) 0.036(3) Uani 1 1 d . . .
O21M O 0.4153(2) 0.7296(2) 0.0623(7) 0.021(2) Uani 1 1 d . . .
H21M H 0.4272 0.7165 0.0213 0.025 Uiso 1 1 calc R . .
O22M O 0.4355(3) 0.7427(2) 0.3627(8) 0.034(3) Uani 1 1 d . . .
O11S O 0.3724(3) 0.6740(2) 0.0859(9) 0.032(3) Uani 1 1 d . . .
O12S O 0.4130(3) 0.6730(3) 0.1714(8) 0.033(3) Uani 1 1 d . . .
O21S O 0.4709(2) 0.7416(2) 0.1991(9) 0.030(3) Uani 1 1 d . . .
N15S N 0.3915(3) 0.5695(3) 0.1394(11) 0.030(3) Uani 1 1 d . . .
N25S N 0.5786(5) 0.7500 0.1250 0.048(7) Uani 1 2 d S . .
C11S C 0.3918(3) 0.6617(3) 0.1300(12) 0.025(4) Uani 1 1 d . . .
C12S C 0.3920(4) 0.6269(4) 0.1370(12) 0.034(4) Uani 1 1 d . . .
C13S C 0.4120(4) 0.6131(4) 0.1844(15) 0.040(5) Uani 1 1 d . . .
H13S H 0.4265 0.6232 0.2194 0.048 Uiso 1 1 calc R . .
C14S C 0.4110(5) 0.5843(5) 0.1811(18) 0.053(6) Uani 1 1 d . . .
H14S H 0.4260 0.5738 0.2123 0.064 Uiso 1 1 calc R . .
C16S C 0.3691(4) 0.5822(4) 0.0979(15) 0.039(5) Uani 1 1 d . . .
H16S H 0.3531 0.5713 0.0743 0.047 Uiso 1 1 calc R . .
C17S C 0.3703(4) 0.6132(4) 0.0904(12) 0.037(4) Uani 1 1 d . . .
H17S H 0.3564 0.6238 0.0543 0.044 Uiso 1 1 calc R . .
C21S C 0.4837(5) 0.7500 0.1250 0.025(5) Uani 1 2 d S . .
C22S C 0.5173(6) 0.7500 0.1250 0.040(7) Uani 1 2 d S . .
C23S C 0.5329(4) 0.7372(4) 0.1983(15) 0.041(5) Uani 1 1 d . . .
H23S H 0.5228 0.7287 0.2496 0.049 Uiso 1 1 calc R . .
C24S C 0.5617(3) 0.7369(4) 0.1960(14) 0.032(4) Uani 1 1 d . . .
H24S H 0.5717 0.7272 0.2452 0.039 Uiso 1 1 calc R . .
O1W O 0.3893(3) 0.7487(3) -0.5123(7) 0.034(3) Uani 1 1 d . . .
O2W O 0.4751(3) 0.6343(3) 0.6615(9) 0.047(3) Uani 1 1 d . . .
O3W O 0.5421(3) 0.5597(3) 0.3473(9) 0.046(3) Uani 1 1 d . . .
O4W O 0.5164(6) 0.5807(5) -0.130(3) 0.047(7) Uani 0.50 1 d P . .
O5W O 0.5132(7) 0.5909(7) -0.189(2) 0.047(7) Uani 0.50 1 d PU . .
O6W O 0.5148(3) 0.8181(3) 0.3697(13) 0.059(4) Uani 1 1 d . . .
O7W O 0.2301(3) 0.7183(3) 0.0174(10) 0.049(4) Uani 1 1 d . . .
O8W O 0.3003(3) 0.7650(3) -0.1997(11) 0.053(4) Uani 1 1 d . . .
O9W O 0.4904(3) 0.7658(3) 0.3831(13) 0.060(4) Uani 1 1 d . . .
O10W O 0.4167(4) 0.5059(4) 0.3778(14) 0.069(5) Uani 1 1 d . . .
O11W O 0.4599(4) 0.7181(4) -0.3401(12) 0.068(5) Uani 1 1 d . . .
O12W O 0.4590(4) 0.5054(4) 0.5110(15) 0.078(6) Uani 1 1 d . . .
O13W O 0.5105(4) 0.6862(4) -0.3718(13) 0.066(5) Uani 1 1 d . . .
O14W O 0.3147(5) 0.7037(4) 0.6143(14) 0.082(6) Uani 1 1 d . . .
O15W O 0.2500 0.6782(5) -0.1250 0.055(6) Uani 1 2 d S . .
O16W O 0.5750(2) 0.6126(2) 0.3648(8) 0.024(2) Uani 1 1 d U . .

loop_
_atom_site_aniso_label
_atom_site_aniso_U_11
_atom_site_aniso_U_22
_atom_site_aniso_U_33
_atom_site_aniso_U_23
_atom_site_aniso_U_13
_atom_site_aniso_U_12
Ho1 0.0187(3) 0.0157(3) 0.0214(3) 0.0007(3) -0.0023(3) -0.0011(3)
Ho2 0.0183(3) 0.0173(3) 0.0205(3) 0.0008(3) -0.0021(3) 0.0009(3)
Br1 0.0375(10) 0.0798(16) 0.0340(10) -0.0052(11) -0.0033(9) -0.0021(10)
Br2 0.0878(17) 0.0410(11) 0.0407(11) 0.0002(10) 0.0043(12) 0.0007(11)
Br3 0.0441(16) 0.0499(17) 0.063(2) 0.000 0.0073(15) 0.000
Br4 0.075(2) 0.075(2) 0.073(3) 0.000 0.003(2) 0.000
O11 0.014(5) 0.034(6) 0.022(6) 0.002(5) -0.001(4) -0.001(4)
O12 0.056(8) 0.023(6) 0.023(6) -0.002(5) -0.013(6) -0.007(5)
O21 0.019(5) 0.024(6) 0.048(8) -0.005(5) -0.014(5) -0.008(5)
O22 0.030(6) 0.027(6) 0.049(8) 0.003(6) -0.016(6) 0.004(5)
O31 0.029(7) 0.038(8) 0.071(10) -0.023(7) 0.010(7) -0.002(6)
O32 0.049(8) 0.038(7) 0.041(8) 0.000(6) -0.005(6) -0.010(6)
O41 0.032(6) 0.029(6) 0.028(6) 0.008(5) 0.004(5) 0.007(5)
O42 0.070(10) 0.021(6) 0.040(7) -0.010(6) 0.000(7) 0.017(6)
O51 0.027(6) 0.037(7) 0.032(7) -0.001(5) -0.002(5) 0.004(5)
O52 0.032(6) 0.028(6) 0.055(8) 0.004(6) -0.015(6) 0.008(5)
O61 0.028(6) 0.023(6) 0.047(8) -0.006(6) 0.007(6) 0.001(5)
O62 0.058(8) 0.015(6) 0.065(9) 0.011(6) -0.011(8) 0.000(5)
N11 0.019(6) 0.022(7) 0.039(8) -0.010(6) -0.018(6) -0.004(5)
N12 0.013(6) 0.028(7) 0.056(10) -0.005(7) -0.020(7) -0.008(6)
N13 0.039(8) 0.021(7) 0.025(7) -0.009(6) -0.012(6) -0.005(6)
N14 0.032(8) 0.017(6) 0.040(8) -0.006(6) -0.001(7) -0.002(6)
N21 0.024(7) 0.010(6) 0.050(9) 0.002(6) 0.009(7) 0.001(5)
N22 0.032(8) 0.021(7) 0.041(9) 0.008(6) -0.017(7) -0.001(6)
N23 0.031(7) 0.016(6) 0.029(7) -0.001(6) -0.015(6) -0.015(5)
N24 0.034(7) 0.033(7) 0.009(6) 0.005(6) -0.001(6) -0.012(6)
N31 0.046(9) 0.041(9) 0.037(9) 0.015(8) -0.017(8) -0.005(7)
N32 0.062(10) 0.029(7) 0.011(6) 0.003(6) -0.024(7) -0.005(7)
N33 0.034(8) 0.035(9) 0.050(10) -0.003(8) 0.018(8) -0.001(7)
N34 0.036(8) 0.028(8) 0.040(9) 0.006(7) -0.005(7) -0.012(7)
N41 0.046(9) 0.022(7) 0.040(9) 0.005(6) -0.001(7) 0.001(7)
N42 0.065(11) 0.016(7) 0.043(9) 0.003(6) 0.015(9) 0.021(7)
N43 0.039(8) 0.030(7) 0.024(7) 0.012(6) -0.007(6) 0.001(6)
N44 0.034(8) 0.027(7) 0.022(7) 0.000(6) -0.006(6) 0.008(6)
N51 0.063(10) 0.021(7) 0.009(6) 0.006(5) 0.003(6) 0.018(7)
N52 0.036(8) 0.022(7) 0.060(11) 0.023(8) 0.005(8) 0.002(6)
N53 0.020(7) 0.029(7) 0.041(9) 0.015(7) -0.004(6) 0.011(6)
N54 0.032(8) 0.037(8) 0.041(9) 0.001(7) -0.027(7) 0.009(7)
N61 0.035(8) 0.023(7) 0.022(7) 0.002(5) -0.004(6) 0.000(6)
N62 0.030(8) 0.022(7) 0.036(8) -0.010(6) 0.008(6) 0.001(6)
N63 0.037(8) 0.016(6) 0.030(8) 0.007(6) 0.003(6) 0.005(6)
N64 0.024(7) 0.030(8) 0.052(10) 0.007(7) -0.005(7) -0.002(6)
C11 0.031(8) 0.015(7) 0.011(7) 0.006(6) -0.002(6) 0.005(6)
C12 0.036(10) 0.040(10) 0.029(9) 0.010(8) 0.015(8) -0.017(8)
C13 0.053(12) 0.042(11) 0.044(12) -0.015(10) 0.006(10) 0.007(9)
C14 0.034(9) 0.025(8) 0.043(10) -0.014(8) -0.007(8) -0.006(7)
C15 0.077(15) 0.038(10) 0.014(8) -0.009(8) -0.008(9) 0.011(10)
C16 0.035(10) 0.022(8) 0.052(12) -0.005(8) -0.012(9) 0.007(7)
C21 0.020(8) 0.042(10) 0.023(8) 0.019(7) 0.002(6) 0.003(7)
C22 0.037(9) 0.015(7) 0.044(11) 0.002(7) -0.014(8) -0.007(7)
C23 0.028(8) 0.013(7) 0.051(11) -0.004(7) -0.018(8) -0.001(7)
C24 0.033(9) 0.021(8) 0.035(9) -0.017(7) -0.015(7) -0.006(7)
C25 0.040(9) 0.022(8) 0.032(9) -0.006(7) -0.009(9) -0.001(8)
C26 0.022(8) 0.050(11) 0.045(10) 0.001(9) -0.014(9) -0.019(8)
C31 0.030(9) 0.015(7) 0.025(8) -0.003(6) 0.006(7) 0.005(6)
C32 0.031(10) 0.054(13) 0.057(14) 0.015(11) -0.008(10) 0.019(9)
C33 0.033(8) 0.019(7) 0.016(7) 0.002(6) 0.010(6) 0.002(6)
C34 0.020(8) 0.037(10) 0.052(11) 0.003(9) -0.011(8) -0.008(7)
C35 0.035(9) 0.007(6) 0.032(9) -0.005(6) 0.004(7) 0.003(6)
C36 0.045(11) 0.040(10) 0.023(9) -0.004(8) -0.003(8) -0.013(9)
C41 0.027(8) 0.020(8) 0.032(9) 0.003(7) -0.022(7) -0.003(6)
C42 0.027(9) 0.056(12) 0.030(10) 0.004(9) 0.001(8) 0.019(9)
C43 0.039(9) 0.036(9) 0.023(8) 0.002(8) -0.011(8) -0.016(8)
C44 0.043(9) 0.024(8) 0.013(7) 0.000(6) 0.001(7) 0.002(7)
C45 0.067(14) 0.043(11) 0.032(10) -0.008(9) -0.010(10) 0.031(10)
C46 0.051(11) 0.036(10) 0.024(9) 0.009(8) 0.012(8) -0.001(8)
C51 0.027(8) 0.012(7) 0.064(12) -0.006(8) -0.013(9) 0.009(6)
C52 0.027(9) 0.028(9) 0.046(11) 0.015(8) 0.001(8) 0.001(7)
C53 0.048(11) 0.025(9) 0.062(13) 0.009(10) -0.019(11) -0.007(8)
C54 0.011(7) 0.024(8) 0.051(11) 0.005(8) -0.005(8) 0.006(6)
C55 0.021(7) 0.026(8) 0.019(8) -0.015(6) -0.005(6) 0.008(6)
C56 0.032(9) 0.044(11) 0.048(12) 0.029(10) -0.005(9) 0.004(8)
C61 0.028(8) 0.026(8) 0.028(9) 0.005(7) -0.005(7) 0.001(7)
C62 0.037(10) 0.021(8) 0.043(11) 0.006(8) 0.001(8) 0.002(7)
C63 0.034(9) 0.030(8) 0.018(8) -0.004(6) -0.010(7) -0.017(7)
C64 0.042(11) 0.031(10) 0.042(11) -0.008(8) 0.014(9) 0.011(8)
C65 0.020(7) 0.014(7) 0.033(9) 0.009(7) -0.006(7) -0.007(6)
C66 0.024(8) 0.014(7) 0.054(11) 0.007(8) 0.021(8) 0.006(6)
O11M 0.020(5) 0.032(6) 0.026(6) 0.004(5) 0.000(5) -0.008(4)
O12M 0.013(7) 0.028(8) 0.061(12) 0.012(9) 0.000 0.000
O13M 0.040(7) 0.029(6) 0.040(7) 0.019(6) -0.020(6) 0.006(5)
O21M 0.018(5) 0.021(5) 0.024(5) 0.000(4) 0.000(4) 0.003(4)
O22M 0.056(8) 0.030(6) 0.016(5) -0.010(5) -0.005(5) 0.007(5)
O11S 0.028(6) 0.028(6) 0.038(7) 0.014(5) -0.013(5) 0.011(5)
O12S 0.050(8) 0.026(6) 0.024(6) -0.009(5) -0.014(6) -0.009(6)
O21S 0.033(6) 0.017(5) 0.041(7) 0.002(5) 0.012(6) 0.001(4)
N15S 0.043(8) 0.007(6) 0.041(9) 0.004(6) -0.016(7) 0.007(6)
N25S 0.028(11) 0.024(11) 0.09(2) -0.038(13) 0.000 0.000
C11S 0.020(7) 0.021(8) 0.035(9) -0.001(7) 0.018(7) -0.002(6)
C12S 0.030(9) 0.054(11) 0.016(8) 0.008(8) -0.010(7) 0.007(8)
C13S 0.028(9) 0.033(10) 0.058(13) 0.014(9) -0.016(9) -0.009(8)
C14S 0.035(11) 0.041(11) 0.084(17) 0.006(11) -0.015(11) 0.014(9)
C16S 0.025(9) 0.022(8) 0.071(14) 0.006(9) -0.004(9) -0.016(7)
C17S 0.047(11) 0.030(9) 0.032(9) -0.019(8) -0.020(8) 0.009(8)
C21S 0.027(11) 0.026(11) 0.023(12) -0.006(10) 0.000 0.000
C22S 0.050(16) 0.057(17) 0.014(12) 0.014(12) 0.000 0.000
C23S 0.042(11) 0.036(10) 0.045(12) -0.002(9) 0.004(9) -0.009(8)
C24S 0.019(8) 0.028(8) 0.049(11) -0.003(8) 0.005(8) -0.001(7)
O1W 0.047(7) 0.046(7) 0.010(5) 0.002(5) -0.010(5) -0.001(6)
O2W 0.064(9) 0.052(8) 0.025(6) 0.010(6) 0.003(6) 0.000(7)
O3W 0.047(8) 0.055(8) 0.036(7) 0.001(7) 0.005(6) 0.025(7)
O4W 0.042(16) 0.028(14) 0.07(2) -0.011(15) 0.017(16) -0.005(11)
O5W 0.047(7) 0.047(7) 0.047(7) -0.0002(11) 0.0002(11) 0.0000(11)
O6W 0.047(9) 0.066(10) 0.063(10) -0.007(9) 0.009(8) 0.013(8)
O7W 0.058(9) 0.046(8) 0.043(8) -0.003(7) 0.006(7) 0.018(7)
O8W 0.047(8) 0.068(10) 0.045(9) -0.011(8) 0.004(7) 0.007(7)
O9W 0.052(9) 0.061(9) 0.067(11) 0.012(9) -0.005(8) -0.012(7)
O10W 0.071(11) 0.058(10) 0.076(12) -0.004(10) 0.010(10) 0.005(8)
O11W 0.062(10) 0.091(13) 0.052(9) -0.008(10) -0.014(8) -0.016(10)
O12W 0.058(10) 0.090(14) 0.088(14) 0.022(12) 0.005(10) -0.014(10)
O13W 0.062(10) 0.072(11) 0.063(11) 0.013(9) -0.001(9) 0.005(9)
O14W 0.107(15) 0.072(12) 0.067(12) 0.012(10) 0.026(12) 0.031(11)
O15W 0.037(11) 0.071(15) 0.056(13) 0.000 -0.014(10) 0.000
O16W 0.023(2) 0.026(2) 0.023(2) 0.0006(10) -0.0002(10) 0.0006(10)

loop_
_atom_type_symbol
_atom_type_description
_atom_type_scat_dispersion_real
_atom_type_scat_dispersion_imag
_atom_type_scat_source
C C 0.0033 0.0016 'International Tables Vol C Tables 4.2.6.8 and 6.1.1.4'
H H 0.0000 0.0000 'International Tables Vol C Tables 4.2.6.8 and 6.1.1.4'
O O 0.0106 0.0060 'International Tables Vol C Tables 4.2.6.8 and 6.1.1.4'
Br Br -0.2901 2.4595 'International Tables Vol C Tables 4.2.6.8 and 6.1.1.4'
Ho Ho -0.2175 4.6783 'International Tables Vol C Tables 4.2.6.8 and 6.1.1.4'
N N 0.0061 0.0033 'International Tables Vol C Tables 4.2.6.8 and 6.1.1.4'

loop_
_geom_angle_atom_site_label_1
_geom_angle_atom_site_label_2
_geom_angle_atom_site_label_3
_geom_angle
_geom_angle_site_symmetry_1
_geom_angle_site_symmetry_3
_geom_angle_publ_flag
O11M Ho1 O11S 150.8(4) 5_565 . ?
O11M Ho1 O21M 69.0(4) 5_565 . ?
O11S Ho1 O21M 88.4(4) . . ?
O11M Ho1 O11M 75.1(4) 5_565 . ?
O11S Ho1 O11M 79.8(4) . . ?
O21M Ho1 O11M 69.1(4) . . ?
O11M Ho1 O21 131.4(4) 5_565 . ?
O11S Ho1 O21 72.7(4) . . ?
O21M Ho1 O21 159.5(4) . . ?
O11M Ho1 O21 113.9(4) . . ?
O11M Ho1 O11 117.6(4) 5_565 . ?
O11S Ho1 O11 72.9(4) . . ?
O21M Ho1 O11 78.1(4) . . ?
O11M Ho1 O11 137.6(4) . . ?
O21 Ho1 O11 88.4(4) . . ?
O11M Ho1 O13M 74.3(4) 5_565 . ?
O11S Ho1 O13M 133.5(4) . . ?
O21M Ho1 O13M 112.7(4) . . ?
O11M Ho1 O13M 145.8(4) . . ?
O21 Ho1 O13M 76.8(4) . . ?
O11 Ho1 O13M 71.9(4) . . ?
O11M Ho1 O12M 67.7(3) 5_565 . ?
O11S Ho1 O12M 115.3(3) . . ?
O21M Ho1 O12M 124.3(3) . . ?
O11M Ho1 O12M 67.2(3) . . ?
O21 Ho1 O12M 72.7(4) . . ?
O11 Ho1 O12M 154.7(3) . . ?
O13M Ho1 O12M 87.2(3) . . ?
O11M Ho1 Ho1 40.3(3) 5_565 5_565 ?
O11S Ho1 Ho1 118.8(3) . 5_565 ?
O21M Ho1 Ho1 77.9(3) . 5_565 ?
O11M Ho1 Ho1 39.5(3) . 5_565 ?
O21 Ho1 Ho1 118.0(3) . 5_565 ?
O11 Ho1 Ho1 152.8(3) . 5_565 ?
O13M Ho1 Ho1 106.3(3) . 5_565 ?
O12M Ho1 Ho1 46.4(2) . 5_565 ?
O11M Ho1 Ho2 78.8(3) 5_565 . ?
O11S Ho1 Ho2 72.1(3) . . ?
O21M Ho1 Ho2 36.2(3) . . ?
O11M Ho1 Ho2 35.9(3) . . ?
O21 Ho1 Ho2 137.3(3) . . ?
O11 Ho1 Ho2 103.6(2) . . ?
O13M Ho1 Ho2 145.9(3) . . ?
O12M Ho1 Ho2 101.7(2) . . ?
Ho1 Ho1 Ho2 62.111(19) 5_565 . ?
O11M Ho1 Ho2 35.0(3) 5_565 5_565 ?
O11S Ho1 Ho2 124.8(3) . 5_565 ?
O21M Ho1 Ho2 36.4(2) . 5_565 ?
O11M Ho1 Ho2 77.9(3) . 5_565 ?
O21 Ho1 Ho2 161.6(3) . 5_565 ?
O11 Ho1 Ho2 91.6(3) . 5_565 ?
O13M Ho1 Ho2 85.7(3) . 5_565 ?
O12M Ho1 Ho2 101.1(2) . 5_565 ?
Ho1 Ho1 Ho2 61.422(17) 5_565 5_565 ?
Ho2 Ho1 Ho2 60.42(2) . 5_565 ?
O21S Ho2 O11M 143.3(4) . . ?
O21S Ho2 O51 66.9(4) . . ?
O11M Ho2 O51 149.7(4) . . ?
O21S Ho2 O21M 89.3(4) . . ?
O11M Ho2 O21M 69.4(4) . . ?
O51 Ho2 O21M 120.5(4) . . ?
O21S Ho2 O22M 75.8(4) . . ?
O11M Ho2 O22M 104.2(4) . . ?
O51 Ho2 O22M 83.0(4) . . ?
O21M Ho2 O22M 144.9(4) . . ?
O21S Ho2 O21M 76.0(4) . 5_565 ?
O11M Ho2 O21M 68.3(4) . 5_565 ?
O51 Ho2 O21M 141.6(4) . 5_565 ?
O21M Ho2 O21M 67.2(4) . 5_565 ?
O22M Ho2 O21M 78.3(4) . 5_565 ?
O21S Ho2 O12S 124.0(4) . . ?
O11M Ho2 O12S 82.8(4) . . ?
O51 Ho2 O12S 72.0(4) . . ?
O21M Ho2 O12S 80.2(4) . . ?
O22M Ho2 O12S 134.3(4) . . ?
O21M Ho2 O12S 142.1(4) 5_565 . ?
O21S Ho2 O41 134.6(4) . . ?
O11M Ho2 O41 74.4(4) . . ?
O51 Ho2 O41 81.4(4) . . ?
O21M Ho2 O41 135.7(4) . . ?
O22M Ho2 O41 68.5(4) . . ?
O21M Ho2 O41 121.0(4) 5_565 . ?
O12S Ho2 O41 70.4(4) . . ?
O21S Ho2 Ho1 124.4(3) . . ?
O11M Ho2 Ho1 36.4(3) . . ?
O51 Ho2 Ho1 137.1(3) . . ?
O21M Ho2 Ho1 35.9(3) . . ?
O22M Ho2 Ho1 138.3(3) . . ?
O21M Ho2 Ho1 73.4(3) 5_565 . ?
O12S Ho2 Ho1 68.8(3) . . ?
O41 Ho2 Ho1 101.0(3) . . ?
O21S Ho2 Ho1 111.3(3) . 5_565 ?
O11M Ho2 Ho1 35.0(3) . 5_565 ?
O51 Ho2 Ho1 165.6(3) . 5_565 ?
O21M Ho2 Ho1 73.1(2) . 5_565 ?
O22M Ho2 Ho1 82.8(3) . 5_565 ?
O21M Ho2 Ho1 35.6(2) 5_565 5_565 ?
O12S Ho2 Ho1 117.4(3) . 5_565 ?
O41 Ho2 Ho1 91.4(2) . 5_565 ?
Ho1 Ho2 Ho1 56.47(2) . 5_565 ?
O21S Ho2 Ho2 67.9(3) . 5_565 ?
O11M Ho2 Ho2 78.0(3) . 5_565 ?
O51 Ho2 Ho2 128.1(3) . 5_565 ?
O21M Ho2 Ho2 36.2(3) . 5_565 ?
O22M Ho2 Ho2 109.2(3) . 5_565 ?
O21M Ho2 Ho2 35.7(3) 5_565 5_565 ?
O12S Ho2 Ho2 116.4(3) . 5_565 ?
O41 Ho2 Ho2 150.5(2) . 5_565 ?
Ho1 Ho2 Ho2 60.106(17) . 5_565 ?
Ho1 Ho2 Ho2 59.471(17) 5_565 5_565 ?
C11 O11 Ho1 141.4(10) . . ?
C21 O21 Ho1 144.0(11) . . ?
C41 O41 Ho2 146.3(11) . . ?
C51 O51 Ho2 152.8(11) . . ?
C11 N11 C13 114.6(13) . . ?
C11 N11 C65 123.2(12) . . ?
C13 N11 C65 120.0(14) . . ?
C12 N12 C13 113.8(15) . . ?
C12 N12 C66 121.7(14) . . ?
C13 N12 C66 121.6(14) . . ?
C11 N13 C15 124.2(13) . . ?
C11 N13 C14 114.0(14) . . ?
C15 N13 C14 121.3(13) . . ?
C12 N14 C16 122.4(14) . . ?
C12 N14 C14 111.6(14) . . ?
C16 N14 C14 122.8(15) . . ?
C21 N21 C23 112.6(14) . . ?
C21 N21 C15 124.0(13) . . ?
C23 N21 C15 121.4(15) . . ?
C22 N22 C16 124.7(15) . . ?
C22 N22 C23 110.1(16) . . ?
C16 N22 C23 124.8(15) . . ?
C21 N23 C24 113.9(15) . . ?
C21 N23 C25 123.0(13) . . ?
C24 N23 C25 123.0(13) . . ?
C22 N24 C26 125.8(15) . . ?
C22 N24 C24 110.4(13) . . ?
C26 N24 C24 123.5(15) . . ?
C31 N31 C33 110.9(14) . . ?
C31 N31 C25 129.5(15) . . ?
C33 N31 C25 118.7(14) . . ?
C32 N32 C33 109.3(15) . . ?
C32 N32 C26 126.6(17) . . ?
C33 N32 C26 119.7(15) . . ?
C31 N33 C35 121.1(15) . . ?
C31 N33 C34 111.1(15) . . ?
C35 N33 C34 121.8(16) . . ?
C32 N34 C34 110.6(15) . . ?
C32 N34 C36 123.5(15) . . ?
C34 N34 C36 123.1(15) . . ?
C41 N41 C35 124.5(13) . . ?
C41 N41 C43 113.0(14) . . ?
C35 N41 C43 119.7(14) . . ?
C36 N42 C42 124.2(16) . . ?
C36 N42 C43 123.5(15) . . ?
C42 N42 C43 107.7(17) . . ?
C44 N43 C41 113.9(14) . . ?
C44 N43 C45 120.3(15) . . ?
C41 N43 C45 124.8(15) . . ?
C42 N44 C46 121.3(15) . . ?
C42 N44 C44 113.0(14) . . ?
C46 N44 C44 122.3(14) . . ?
C51 N51 C53 112.9(15) . . ?
C51 N51 C45 122.4(14) . . ?
C53 N51 C45 122.8(15) . . ?
C52 N52 C46 123.2(15) . . ?
C52 N52 C53 113.4(16) . . ?
C46 N52 C53 122.8(18) . . ?
C51 N53 C54 113.6(15) . . ?
C51 N53 C55 123.8(14) . . ?
C54 N53 C55 122.2(13) . . ?
C56 N54 C54 127.4(17) . . ?
C56 N54 C52 121.4(16) . . ?
C54 N54 C52 110.2(16) . . ?
C63 N61 C61 110.0(13) . . ?
C63 N61 C55 127.2(14) . . ?
C61 N61 C55 121.8(14) . . ?
C62 N62 C56 129.1(15) . . ?
C62 N62 C63 106.9(14) . . ?
C56 N62 C63 122.4(14) . . ?
C61 N63 C65 121.7(13) . . ?
C61 N63 C64 111.0(14) . . ?
C65 N63 C64 119.7(15) . . ?
C62 N64 C66 126.1(15) . . ?
C62 N64 C64 110.4(15) . . ?
C66 N64 C64 121.9(15) . . ?
O11 C11 N11 127.4(14) . . ?
O11 C11 N13 125.4(14) . . ?
N11 C11 N13 107.0(12) . . ?
O12 C12 N12 127.8(18) . . ?
O12 C12 N14 123.9(16) . . ?
N12 C12 N14 108.3(15) . . ?
N11 C13 N12 113.4(16) . . ?
N11 C13 C14 102.9(14) . . ?
N12 C13 C14 101.9(16) . . ?
N14 C14 N13 110.5(15) . . ?
N14 C14 C13 103.0(15) . . ?
N13 C14 C13 101.4(13) . . ?
N21 C15 N13 110.1(15) . . ?
N22 C16 N14 112.2(15) . . ?
O21 C21 N21 125.3(15) . . ?
O21 C21 N23 127.2(17) . . ?
N21 C21 N23 107.5(15) . . ?
O22 C22 N24 126.0(17) . . ?
O22 C22 N22 121.7(18) . . ?
N24 C22 N22 112.1(14) . . ?
N21 C23 N22 113.9(13) . . ?
N21 C23 C24 104.3(13) . . ?
N22 C23 C24 103.4(14) . . ?
N23 C24 N24 115.7(13) . . ?
N23 C24 C23 101.5(13) . . ?
N24 C24 C23 103.4(13) . . ?
N31 C25 N23 112.4(14) . . ?
N24 C26 N32 112.7(13) . . ?
O31 C31 N33 127.2(17) . . ?
O31 C31 N31 120.4(16) . . ?
N33 C31 N31 112.0(15) . . ?
O32 C32 N32 125(2) . . ?
O32 C32 N34 122.4(17) . . ?
N32 C32 N34 112.1(18) . . ?
N31 C33 N32 114.7(13) . . ?
N31 C33 C34 102.9(13) . . ?
N32 C33 C34 105.1(13) . . ?
N34 C34 N33 109.3(14) . . ?
N34 C34 C33 101.1(14) . . ?
N33 C34 C33 100.6(15) . . ?
N41 C35 N33 114.1(13) . . ?
N42 C36 N34 111.6(15) . . ?
O41 C41 N41 125.0(15) . . ?
O41 C41 N43 127.2(15) . . ?
N41 C41 N43 107.7(14) . . ?
O42 C42 N44 130.4(17) . . ?
O42 C42 N42 119.0(18) . . ?
N44 C42 N42 110.5(17) . . ?
N42 C43 N41 114.1(14) . . ?
N42 C43 C44 106.2(15) . . ?
N41 C43 C44 101.4(13) . . ?
N43 C44 N44 113.8(13) . . ?
N43 C44 C43 104.0(13) . . ?
N44 C44 C43 101.5(13) . . ?
N43 C45 N51 108.9(16) . . ?
N44 C46 N52 110.2(14) . . ?
O51 C51 N53 124.5(19) . . ?
O51 C51 N51 126.3(17) . . ?
N53 C51 N51 109.2(13) . . ?
O52 C52 N52 126.9(18) . . ?
O52 C52 N54 125.6(19) . . ?
N52 C52 N54 107.5(15) . . ?
N51 C53 N52 109.8(15) . . ?
N51 C53 C54 102.4(15) . . ?
N52 C53 C54 99.2(16) . . ?
N54 C54 N53 113.7(14) . . ?
N54 C54 C53 107.7(14) . . ?
N53 C54 C53 100.9(13) . . ?
N61 C55 N53 109.4(13) . . ?
N54 C56 N62 116.9(15) . . ?
O61 C61 N63 126.8(15) . . ?
O61 C61 N61 125.1(16) . . ?
N63 C61 N61 108.1(14) . . ?
O62 C62 N64 122.7(18) . . ?
O62 C62 N62 123.7(17) . . ?
N64 C62 N62 113.6(15) . . ?
N61 C63 C64 108.3(15) . . ?
N61 C63 N62 113.4(13) . . ?
C64 C63 N62 103.7(13) . . ?
N64 C64 N63 114.2(15) . . ?
N64 C64 C63 105.0(15) . . ?
N63 C64 C63 101.5(14) . . ?
N63 C65 N11 111.5(13) . . ?
N64 C66 N12 114.4(14) . . ?
Ho1 O11M Ho2 110.0(4) 5_565 . ?
Ho1 O11M Ho1 100.2(4) 5_565 . ?
Ho2 O11M Ho1 107.7(4) . . ?
Ho1 O12M Ho1 87.2(5) 5_565 . ?
Ho1 O21M Ho2 107.9(4) . . ?
Ho1 O21M Ho2 108.0(4) . 5_565 ?
Ho2 O21M Ho2 108.1(4) . 5_565 ?
C11S O11S Ho1 132.8(11) . . ?
C11S O12S Ho2 135.0(11) . . ?
C21S O21S Ho2 130.0(11) . . ?
C14S N15S C16S 121.6(15) . . ?
C24S N25S C24S 114(2) . 5_565 ?
O11S C11S O12S 128.2(15) . . ?
O11S C11S C12S 119.6(15) . . ?
O12S C11S C12S 112.2(14) . . ?
C13S C12S C17S 123.4(19) . . ?
C13S C12S C11S 121.4(17) . . ?
C17S C12S C11S 115.1(15) . . ?
C12S C13S C14S 116.2(19) . . ?
N15S C14S C13S 124.9(19) . . ?
N15S C16S C17S 116.5(15) . . ?
C12S C17S C16S 116.7(17) . . ?
O21S C21S O21S 125(2) . 5_565 ?
O21S C21S C22S 117.3(10) . . ?
O21S C21S C22S 117.3(10) 5_565 . ?
C23S C22S C23S 119(3) 5_565 . ?
C23S C22S C21S 120.7(13) 5_565 . ?
C23S C22S C21S 120.7(13) . . ?
C24S C23S C22S 120(2) . . ?
C23S C24S N25S 124.2(19) . . ?

loop_
_geom_bond_atom_site_label_1
_geom_bond_atom_site_label_2
_geom_bond_distance
_geom_bond_site_symmetry_2
_geom_bond_publ_flag
Ho1 O11M 2.302(11) 5_565 ?
Ho1 O11S 2.312(11) . ?
Ho1 O21M 2.313(10) . ?
Ho1 O11M 2.339(11) . ?
Ho1 O21 2.343(10) . ?
Ho1 O11 2.356(11) . ?
Ho1 O13M 2.368(11) . ?
Ho1 O12M 2.582(11) . ?
Ho1 Ho1 3.5610(14) 5_565 ?
Ho1 Ho2 3.7516(10) . ?
Ho1 Ho2 3.7758(10) 5_565 ?
Ho2 O21S 2.306(11) . ?
Ho2 O11M 2.307(11) . ?
Ho2 O51 2.322(12) . ?
Ho2 O21M 2.326(10) . ?
Ho2 O22M 2.327(11) . ?
Ho2 O21M 2.354(10) 5_565 ?
Ho2 O12S 2.364(11) . ?
Ho2 O41 2.538(11) . ?
Ho2 Ho1 3.7758(10) 5_565 ?
Ho2 Ho2 3.7878(14) 5_565 ?
O11 C11 1.241(18) . ?
O12 C12 1.22(2) . ?
O21 C21 1.20(2) . ?
O22 C22 1.29(2) . ?
O31 C31 1.24(2) . ?
O32 C32 1.30(2) . ?
O41 C41 1.233(19) . ?
O42 C42 1.22(2) . ?
O51 C51 1.25(2) . ?
O52 C52 1.21(2) . ?
O61 C61 1.22(2) . ?
O62 C62 1.27(2) . ?
N11 C11 1.36(2) . ?
N11 C13 1.46(2) . ?
N11 C65 1.485(18) . ?
N12 C12 1.36(2) . ?
N12 C13 1.46(3) . ?
N12 C66 1.48(2) . ?
N13 C11 1.38(2) . ?
N13 C15 1.46(3) . ?
N13 C14 1.48(2) . ?
N14 C12 1.38(2) . ?
N14 C16 1.43(2) . ?
N14 C14 1.47(2) . ?
N21 C21 1.36(2) . ?
N21 C23 1.45(2) . ?
N21 C15 1.46(2) . ?
N22 C22 1.35(2) . ?
N22 C16 1.42(3) . ?
N22 C23 1.46(2) . ?
N23 C21 1.36(2) . ?
N23 C24 1.463(18) . ?
N23 C25 1.47(2) . ?
N24 C22 1.32(2) . ?
N24 C26 1.40(2) . ?
N24 C24 1.47(2) . ?
N31 C31 1.33(2) . ?
N31 C33 1.46(2) . ?
N31 C25 1.47(2) . ?
N32 C32 1.34(2) . ?
N32 C33 1.47(2) . ?
N32 C26 1.49(2) . ?
N33 C31 1.32(2) . ?
N33 C35 1.44(2) . ?
N33 C34 1.48(2) . ?
N34 C32 1.37(3) . ?
N34 C34 1.48(2) . ?
N34 C36 1.50(2) . ?
N41 C41 1.33(2) . ?
N41 C35 1.44(2) . ?
N41 C43 1.49(2) . ?
N42 C36 1.38(3) . ?
N42 C42 1.45(2) . ?
N42 C43 1.45(2) . ?
N43 C44 1.39(2) . ?
N43 C41 1.40(2) . ?
N43 C45 1.40(3) . ?
N44 C42 1.31(2) . ?
N44 C46 1.44(2) . ?
N44 C44 1.48(2) . ?
N51 C51 1.33(2) . ?
N51 C53 1.46(2) . ?
N51 C45 1.54(2) . ?
N52 C52 1.33(3) . ?
N52 C46 1.47(2) . ?
N52 C53 1.50(2) . ?
N53 C51 1.32(2) . ?
N53 C54 1.48(2) . ?
N53 C55 1.54(2) . ?
N54 C56 1.37(3) . ?
N54 C54 1.39(2) . ?
N54 C52 1.42(2) . ?
N61 C63 1.39(2) . ?
N61 C61 1.39(2) . ?
N61 C55 1.40(2) . ?
N62 C62 1.35(2) . ?
N62 C56 1.42(2) . ?
N62 C63 1.54(2) . ?
N63 C61 1.38(2) . ?
N63 C65 1.44(2) . ?
N63 C64 1.47(2) . ?
N64 C62 1.34(2) . ?
N64 C66 1.41(2) . ?
N64 C64 1.46(2) . ?
C13 C14 1.59(3) . ?
C23 C24 1.54(3) . ?
C33 C34 1.58(2) . ?
C43 C44 1.57(2) . ?
C53 C54 1.55(3) . ?
C63 C64 1.51(2) . ?
O11M Ho1 2.302(11) 5_565 ?
O12M Ho1 2.582(11) 5_565 ?
O21M Ho2 2.354(10) 5_565 ?
O11S C11S 1.22(2) . ?
O12S C11S 1.25(2) . ?
O21S C21S 1.269(15) . ?
N15S C14S 1.27(3) . ?
N15S C16S 1.32(2) . ?
N25S C24S 1.41(2) . ?
N25S C24S 1.41(2) 5_565 ?
C11S C12S 1.59(2) . ?
C12S C13S 1.30(2) . ?
C12S C17S 1.35(2) . ?
C13S C14S 1.32(3) . ?
C16S C17S 1.42(2) . ?
C21S O21S 1.269(15) 5_565 ?
C21S C22S 1.54(3) . ?
C22S C23S 1.40(3) 5_565 ?
C22S C23S 1.40(3) . ?
C23S C24S 1.32(2) . ?
O4W O5W 0.98(4) . ?
